data_7128632
loop_
_publ_author_name
'Bonath, Martin'
'Birkelbach, Verena M.'
'Stuhl, Christoph'
'Maichle-M\"ossmer, C\"acilia'
'Anwander, Reiner'

_publ_section_title
;
 Rare-earth-metallocene alkylaluminates trigger distinct tetrahydrofuran
 activation.
;
_journal_issue 64
_journal_name_full 'Chemical communications (Cambridge, England)'
_journal_page_first 7918
_journal_page_last 7921
_journal_paper_doi 10.1039/d1cc03024h
_journal_volume 57
_journal_year 2021
_chemical_formula_sum 'C27 H46 Al La O'
_chemical_formula_weight 552.53
_chemical_properties_physical Air-sensitive,Moisture-sensitive
_space_group_crystal_system orthorhombic
_space_group_IT_number 62
_space_group_name_Hall '-P 2ac 2n'
_space_group_name_H-M_alt 'P n m a'
_atom_sites_solution_hydrogens mixed
_audit_creation_method SHELXL-2014/7
_audit_update_record
;
2021-06-01 deposited with the CCDC.	2021-07-07 downloaded from the CCDC.
;
_cell_angle_alpha 90
_cell_angle_beta 90
_cell_angle_gamma 90
_cell_formula_units_Z 4
_cell_length_a 16.6514(15)
_cell_length_b 15.0366(13)
_cell_length_c 11.0355(10)
_cell_measurement_reflns_used 508
_cell_measurement_temperature 136(2)
_cell_measurement_theta_max 30.07
_cell_measurement_theta_min 2.434
_cell_volume 2763.1(4)
_computing_cell_refinement 'SAINT V8.37A (Bruker AXS Inc., 2015)'
_computing_data_collection 'APEX3 v2016.5-0 (Bruker AXS)'
_computing_data_reduction 'SAINT V8.37A (Bruker AXS Inc., 2015)'
_computing_molecular_graphics 'POV-Ray v. 3.6/ORTEP3'
_computing_publication_material 'SHELXL-2014/7 (Sheldrick, 2014)'
_computing_structure_refinement 'SHELXL-2014/7 (Sheldrick, 2014)'
_computing_structure_solution 'XT, VERSION 2014/5,SHELXS-13 (Sheldrick 2008)'
_diffrn_ambient_temperature 136(2)
_diffrn_measured_fraction_theta_full 0.998
_diffrn_measured_fraction_theta_max 0.998
_diffrn_measurement_device_type 'Bruker APEX II DUO'
_diffrn_measurement_method 'omega scans'
_diffrn_radiation_type MoK\a
_diffrn_radiation_wavelength 0.71073
_diffrn_reflns_av_R_equivalents 0.0471
_diffrn_reflns_av_unetI/netI 0.0290
_diffrn_reflns_Laue_measured_fraction_full 0.998
_diffrn_reflns_Laue_measured_fraction_max 0.998
_diffrn_reflns_limit_h_max 22
_diffrn_reflns_limit_h_min -21
_diffrn_reflns_limit_k_max 15
_diffrn_reflns_limit_k_min -20
_diffrn_reflns_limit_l_max 14
_diffrn_reflns_limit_l_min -14
_diffrn_reflns_number 27308
_diffrn_reflns_point_group_measured_fraction_full 0.998
_diffrn_reflns_point_group_measured_fraction_max 0.998
_diffrn_reflns_theta_full 25.242
_diffrn_reflns_theta_max 28.764
_diffrn_reflns_theta_min 2.214
_diffrn_source 'ImuS-focus sealed tube'
_exptl_absorpt_coefficient_mu 1.593
_exptl_absorpt_correction_T_max 0.7458
_exptl_absorpt_correction_T_min 0.6033
_exptl_absorpt_correction_type multi-scan
_exptl_absorpt_process_details sadabs
_exptl_crystal_colour colourless
_exptl_crystal_density_diffrn 1.328
_exptl_crystal_description plate
_exptl_crystal_F_000 1144
_exptl_crystal_size_max 0.384
_exptl_crystal_size_mid 0.146
_exptl_crystal_size_min 0.083
_refine_diff_density_max 1.105
_refine_diff_density_min -0.467
_refine_diff_density_rms 0.074
_refine_ls_extinction_method none
_refine_ls_goodness_of_fit_ref 1.055
_refine_ls_hydrogen_treatment mixed
_refine_ls_matrix_type full
_refine_ls_number_parameters 277
_refine_ls_number_reflns 3714
_refine_ls_number_restraints 940
_refine_ls_restrained_S_all 1.045
_refine_ls_R_factor_all 0.0289
_refine_ls_R_factor_gt 0.0250
_refine_ls_shift/su_max 0.005
_refine_ls_shift/su_mean 0.000
_refine_ls_structure_factor_coef Fsqd
_refine_ls_weighting_details 'w=1/[\s^2^(Fo^2^)+(0.0256P)^2^+1.3939P] where P=(Fo^2^+2Fc^2^)/3'
_refine_ls_weighting_scheme calc
_refine_ls_wR_factor_gt 0.0576
_refine_ls_wR_factor_ref 0.0596
_reflns_Friedel_coverage 0.000
_reflns_number_gt 3364
_reflns_number_total 3714
_reflns_threshold_expression 'I > 2\s(I)'
_cod_data_source_file d1cc03024h2.cif
_cod_data_source_block 5_mo_mb397_0ma
_cod_depositor_comments 'Adding full bibliography for 7128630--7128633.cif.'
_cod_database_code 7128632
_shelx_shelxl_version_number 2014/7
_shelx_space_group_comment
;
The symmetry employed for this shelxl refinement is uniquely defined
by the following loop, which should always be used as a source of
symmetry information in preference to the above space-group names.
They are only intended as comments.
;
_shelx_estimated_absorpt_t_min 0.580
_shelx_estimated_absorpt_t_max 0.879

loop_
_space_group_symop_operation_xyz
'x, y, z'
'x+1/2, -y+1/2, -z+1/2'
'-x, y+1/2, -z'
'-x+1/2, -y, z+1/2'
'-x, -y, -z'
'-x-1/2, y-1/2, z-1/2'
'x, -y-1/2, z'
'x-1/2, y, -z-1/2'

loop_
_atom_site_label
_atom_site_type_symbol
_atom_site_fract_x
_atom_site_fract_y
_atom_site_fract_z
_atom_site_U_iso_or_equiv
_atom_site_adp_type
_atom_site_occupancy
_atom_site_site_symmetry_order
_atom_site_calc_flag
_atom_site_refinement_flags_posn
_atom_site_refinement_flags_adp
_atom_site_refinement_flags_occupancy
_atom_site_disorder_assembly
_atom_site_disorder_group
C1_2 C 0.4140(4) 0.4342(3) 0.2846(4) 0.0303(10) Uani 0.467(3) 1 d D U P A 2
C2_2 C 0.4956(3) 0.4179(3) 0.3061(5) 0.0339(10) Uani 0.467(3) 1 d D U P A 2
C3_2 C 0.5030(3) 0.3820(3) 0.4230(5) 0.0322(10) Uani 0.467(3) 1 d D U P A 2
C4_2 C 0.4261(3) 0.3747(3) 0.4739(4) 0.0273(9) Uani 0.467(3) 1 d D U P A 2
C5_2 C 0.3704(3) 0.4069(3) 0.3879(5) 0.0257(9) Uani 0.467(3) 1 d D U P A 2
C6_2 C 0.2818(3) 0.4174(4) 0.4132(6) 0.0554(16) Uani 0.467(3) 1 d D U P A 2
H6A_2 H 0.2617 0.3641 0.4543 0.083 Uiso 0.467(3) 1 calc R U P A 2
H6B_2 H 0.2529 0.4256 0.3367 0.083 Uiso 0.467(3) 1 calc R U P A 2
H6C_2 H 0.2732 0.4695 0.4652 0.083 Uiso 0.467(3) 1 calc R U P A 2
C7_2 C 0.4055(5) 0.3518(4) 0.6030(5) 0.0648(18) Uani 0.467(3) 1 d D U P A 2
H7A_2 H 0.3801 0.4031 0.6420 0.097 Uiso 0.467(3) 1 calc R U P A 2
H7B_2 H 0.4546 0.3360 0.6470 0.097 Uiso 0.467(3) 1 calc R U P A 2
H7C_2 H 0.3683 0.3012 0.6041 0.097 Uiso 0.467(3) 1 calc R U P A 2
C8_2 C 0.5820(4) 0.3649(4) 0.4882(8) 0.069(2) Uani 0.467(3) 1 d D U P A 2
H8A_2 H 0.5891 0.3008 0.4999 0.103 Uiso 0.467(3) 1 calc R U P A 2
H8B_2 H 0.5813 0.3946 0.5672 0.103 Uiso 0.467(3) 1 calc R U P A 2
H8C_2 H 0.6264 0.3883 0.4395 0.103 Uiso 0.467(3) 1 calc R U P A 2
C9_2 C 0.5637(4) 0.4432(5) 0.2228(7) 0.072(2) Uani 0.467(3) 1 d D U P A 2
H9A_2 H 0.5966 0.3906 0.2058 0.109 Uiso 0.467(3) 1 calc R U P A 2
H9B_2 H 0.5968 0.4889 0.2617 0.109 Uiso 0.467(3) 1 calc R U P A 2
H9C_2 H 0.5418 0.4666 0.1467 0.109 Uiso 0.467(3) 1 calc R U P A 2
C10_2 C 0.3777(5) 0.4828(4) 0.1790(5) 0.0598(18) Uani 0.467(3) 1 d D U P A 2
H10A_2 H 0.3251 0.4571 0.1601 0.090 Uiso 0.467(3) 1 calc R U P A 2
H10B_2 H 0.4130 0.4773 0.1084 0.090 Uiso 0.467(3) 1 calc R U P A 2
H10C_2 H 0.3712 0.5458 0.1998 0.090 Uiso 0.467(3) 1 calc R U P A 2
C1_1 C 0.3805(3) 0.3964(3) 0.4332(4) 0.0258(8) Uani 0.533(3) 1 d D U P A 1
C2_1 C 0.4616(3) 0.3793(3) 0.4663(4) 0.0256(8) Uani 0.533(3) 1 d D U P A 1
C3_1 C 0.5106(2) 0.4037(3) 0.3678(5) 0.0254(8) Uani 0.533(3) 1 d D U P A 1
C4_1 C 0.4610(3) 0.4364(3) 0.2741(3) 0.0266(8) Uani 0.533(3) 1 d D U P A 1
C5_1 C 0.3809(3) 0.4319(3) 0.3147(4) 0.0260(8) Uani 0.533(3) 1 d D U P A 1
C6_1 C 0.3096(3) 0.4719(4) 0.2484(5) 0.0493(13) Uani 0.533(3) 1 d D U P A 1
H6A_1 H 0.3087 0.4501 0.1648 0.074 Uiso 0.533(3) 1 calc R U P A 1
H6B_1 H 0.3144 0.5369 0.2482 0.074 Uiso 0.533(3) 1 calc R U P A 1
H6C_1 H 0.2598 0.4547 0.2895 0.074 Uiso 0.533(3) 1 calc R U P A 1
C7_1 C 0.4876(4) 0.4774(3) 0.1564(4) 0.0506(13) Uani 0.533(3) 1 d D U P A 1
H7A_1 H 0.4767 0.4360 0.0898 0.076 Uiso 0.533(3) 1 calc R U P A 1
H7B_1 H 0.5453 0.4899 0.1599 0.076 Uiso 0.533(3) 1 calc R U P A 1
H7C_1 H 0.4582 0.5329 0.1428 0.076 Uiso 0.533(3) 1 calc R U P A 1
C8_1 C 0.6005(3) 0.4014(4) 0.3694(6) 0.0536(14) Uani 0.533(3) 1 d D U P A 1
H8A_1 H 0.6211 0.4167 0.2889 0.080 Uiso 0.533(3) 1 calc R U P A 1
H8B_1 H 0.6187 0.3416 0.3915 0.080 Uiso 0.533(3) 1 calc R U P A 1
H8C_1 H 0.6205 0.4444 0.4290 0.080 Uiso 0.533(3) 1 calc R U P A 1
C9_1 C 0.4906(4) 0.3573(3) 0.5913(4) 0.0506(13) Uani 0.533(3) 1 d D U P A 1
H9A_1 H 0.5347 0.3143 0.5862 0.076 Uiso 0.533(3) 1 calc R U P A 1
H9B_1 H 0.4464 0.3317 0.6385 0.076 Uiso 0.533(3) 1 calc R U P A 1
H9C_1 H 0.5097 0.4116 0.6311 0.076 Uiso 0.533(3) 1 calc R U P A 1
C10_1 C 0.3065(3) 0.3861(3) 0.5108(5) 0.0490(12) Uani 0.533(3) 1 d D U P A 1
H10A_1 H 0.2674 0.3483 0.4690 0.074 Uiso 0.533(3) 1 calc R U P A 1
H10B_1 H 0.2827 0.4447 0.5257 0.074 Uiso 0.533(3) 1 calc R U P A 1
H10C_1 H 0.3212 0.3587 0.5883 0.074 Uiso 0.533(3) 1 calc R U P A 1
C11 C 0.5994(3) 0.2235(3) 0.0711(4) 0.0398(12) Uani 0.5 1 d . U P . .
H11A H 0.636(2) 0.2500 0.117(3) 0.048 Uiso 1 2 d DS U P . .
H11B H 0.605(3) 0.156(4) 0.070(5) 0.048 Uiso 0.5 1 d . U P . .
C12 C 0.6003(2) 0.2500 -0.0580(3) 0.0476(9) Uani 1 2 d DS TU P . .
H12A H 0.6314 0.2070 -0.1070 0.057 Uiso 0.5 1 calc R U P . .
H12B H 0.6241 0.3099 -0.0679 0.057 Uiso 0.5 1 calc R U P . .
C13 C 0.5126(2) 0.2500 -0.0953(3) 0.0418(8) Uani 1 2 d S TU P . .
H13A H 0.5033 0.2919 -0.1631 0.050 Uiso 0.5 1 calc R U P . .
H13B H 0.4953 0.1898 -0.1206 0.050 Uiso 0.5 1 calc R U P . .
C14 C 0.4679(3) 0.2794(3) 0.0170(4) 0.0340(10) Uani 0.5 1 d . U P A .
H14 H 0.4713 0.3458 0.0175 0.041 Uiso 0.5 1 calc R U P . .
C15 C 0.3282(5) 0.3667(7) -0.0739(8) 0.0529(19) Uani 0.533(3) 1 d . U P A 1
H15A H 0.2707 0.3804 -0.0732 0.079 Uiso 0.533(3) 1 calc R U P A 1
H15B H 0.3475 0.3652 -0.1578 0.079 Uiso 0.533(3) 1 calc R U P A 1
H15C H 0.3574 0.4125 -0.0288 0.079 Uiso 0.533(3) 1 calc R U P A 1
C15A C 0.3026(6) 0.3467(7) -0.0989(10) 0.054(2) Uani 0.467(3) 1 d . U P A 2
H15D H 0.2466 0.3337 -0.1194 0.080 Uiso 0.467(3) 1 calc R U P A 2
H15E H 0.3343 0.3517 -0.1734 0.080 Uiso 0.467(3) 1 calc R U P A 2
H15F H 0.3054 0.4030 -0.0541 0.080 Uiso 0.467(3) 1 calc R U P A 2
C16 C 0.28524(19) 0.2500 0.1636(3) 0.0328(6) Uani 1 2 d S TU P A .
H16A H 0.233(2) 0.2500 0.122(3) 0.049 Uiso 1 2 d S U P . .
H16C H 0.2859(17) 0.1957(19) 0.212(2) 0.049 Uiso 1 1 d . U . . .
O1 O 0.51836(13) 0.2500 0.11521(18) 0.0383(5) Uani 1 2 d S TU P . .
Al1 Al 0.34625(6) 0.2500 0.00240(8) 0.0331(2) Uani 1 2 d S TU P . .
La1 La 0.42848(2) 0.2500 0.28816(2) 0.02017(6) Uani 1 2 d S TU P A .

loop_
_atom_site_aniso_label
_atom_site_aniso_U_11
_atom_site_aniso_U_22
_atom_site_aniso_U_33
_atom_site_aniso_U_23
_atom_site_aniso_U_13
_atom_site_aniso_U_12
C1_2 0.0365(17) 0.0217(19) 0.0327(17) -0.0014(13) 0.0013(13) -0.0026(15)
C2_2 0.0343(17) 0.025(2) 0.0424(18) -0.0075(15) -0.0008(12) -0.0050(14)
C3_2 0.0310(16) 0.026(2) 0.0395(18) -0.0096(15) -0.0035(12) -0.0025(13)
C4_2 0.0316(16) 0.0225(19) 0.0278(15) -0.0057(12) -0.0044(13) 0.0019(15)
C5_2 0.0287(15) 0.0192(19) 0.0291(17) -0.0039(14) -0.0032(13) 0.0022(12)
C6_2 0.0330(18) 0.052(3) 0.082(4) -0.031(3) 0.0046(18) 0.0027(17)
C7_2 0.113(5) 0.047(3) 0.0346(19) -0.0008(18) 0.013(2) 0.004(3)
C8_2 0.056(3) 0.045(3) 0.105(4) -0.029(3) -0.044(3) 0.010(2)
C9_2 0.076(3) 0.051(4) 0.090(4) -0.022(3) 0.040(3) -0.028(3)
C10_2 0.097(4) 0.033(3) 0.049(2) 0.002(2) -0.020(3) 0.009(3)
C1_1 0.0293(14) 0.0200(17) 0.0279(15) -0.0070(13) -0.0002(11) 0.0009(12)
C2_1 0.0287(15) 0.0190(17) 0.0292(14) -0.0048(11) -0.0033(11) -0.0014(13)
C3_1 0.0256(13) 0.0180(16) 0.0326(15) -0.0028(13) -0.0018(12) -0.0010(11)
C4_1 0.0287(15) 0.0175(16) 0.0335(14) 0.0008(11) -0.0009(11) -0.0001(13)
C5_1 0.0271(14) 0.0190(16) 0.0320(15) -0.0045(12) -0.0010(11) 0.0030(12)
C6_1 0.048(2) 0.041(3) 0.059(2) -0.011(2) -0.019(2) 0.0191(19)
C7_1 0.074(3) 0.032(2) 0.0461(19) 0.0076(17) 0.0131(19) -0.005(2)
C8_1 0.0284(16) 0.044(3) 0.088(4) -0.020(3) -0.0036(16) -0.0026(15)
C9_1 0.083(3) 0.032(2) 0.0368(17) -0.0053(15) -0.0210(19) 0.003(2)
C10_1 0.046(2) 0.046(3) 0.056(2) -0.013(2) 0.0190(19) -0.0040(19)
C11 0.0303(19) 0.050(4) 0.039(2) 0.0008(17) 0.0062(16) 0.0024(18)
C12 0.0361(17) 0.067(3) 0.0396(17) 0.000 0.0120(14) 0.000
C13 0.0403(17) 0.057(2) 0.0284(14) 0.000 0.0037(13) 0.000
C14 0.0343(19) 0.035(2) 0.0330(19) 0.0027(14) 0.0009(15) 0.0043(15)
C15 0.055(5) 0.063(5) 0.041(4) 0.014(3) 0.001(3) 0.006(3)
C15A 0.050(5) 0.066(6) 0.045(4) 0.017(4) -0.007(3) 0.012(4)
C16 0.0268(14) 0.0377(17) 0.0338(15) 0.000 -0.0068(12) 0.000
O1 0.0281(11) 0.0589(15) 0.0278(10) 0.000 0.0041(8) 0.000
Al1 0.0301(5) 0.0409(5) 0.0282(4) 0.000 -0.0042(4) 0.000
La1 0.02004(8) 0.01896(9) 0.02153(8) 0.000 -0.00050(5) 0.000

loop_
_atom_type_symbol
_atom_type_description
_atom_type_scat_dispersion_real
_atom_type_scat_dispersion_imag
_atom_type_scat_source
C C 0.0033 0.0016 'International Tables Vol C Tables 4.2.6.8 and 6.1.1.4'
H H 0.0000 0.0000 'International Tables Vol C Tables 4.2.6.8 and 6.1.1.4'
O O 0.0106 0.0060 'International Tables Vol C Tables 4.2.6.8 and 6.1.1.4'
Al Al 0.0645 0.0514 'International Tables Vol C Tables 4.2.6.8 and 6.1.1.4'
La La -0.2871 2.4523 'International Tables Vol C Tables 4.2.6.8 and 6.1.1.4'

loop_
_geom_angle_atom_site_label_1
_geom_angle_atom_site_label_2
_geom_angle_atom_site_label_3
_geom_angle
_geom_angle_site_symmetry_1
_geom_angle_site_symmetry_3
_geom_angle_publ_flag
C2_2 C1_2 C5_2 108.1(4) . . ?
C2_2 C1_2 C10_2 127.4(6) . . ?
C5_2 C1_2 C10_2 124.1(6) . . ?
C2_2 C1_2 La1 74.8(3) . . ?
C5_2 C1_2 La1 75.1(3) . . ?
C10_2 C1_2 La1 122.0(3) . . ?
C1_2 C2_2 C3_2 107.9(4) . . ?
C1_2 C2_2 C9_2 125.5(6) . . ?
C3_2 C2_2 C9_2 126.3(6) . . ?
C1_2 C2_2 La1 75.9(3) . . ?
C3_2 C2_2 La1 75.5(2) . . ?
C9_2 C2_2 La1 119.4(4) . . ?
C4_2 C3_2 C2_2 108.6(4) . . ?
C4_2 C3_2 C8_2 125.9(6) . . ?
C2_2 C3_2 C8_2 125.1(6) . . ?
C4_2 C3_2 La1 75.6(3) . . ?
C2_2 C3_2 La1 75.1(2) . . ?
C8_2 C3_2 La1 121.3(3) . . ?
C3_2 C4_2 C5_2 107.6(4) . . ?
C3_2 C4_2 C7_2 127.3(5) . . ?
C5_2 C4_2 C7_2 124.4(5) . . ?
C3_2 C4_2 La1 75.2(3) . . ?
C5_2 C4_2 La1 75.2(3) . . ?
C7_2 C4_2 La1 123.2(4) . . ?
C1_2 C5_2 C4_2 107.8(4) . . ?
C1_2 C5_2 C6_2 128.4(5) . . ?
C4_2 C5_2 C6_2 123.5(5) . . ?
C1_2 C5_2 La1 75.4(3) . . ?
C4_2 C5_2 La1 75.3(3) . . ?
C6_2 C5_2 La1 120.1(3) . . ?
C5_2 C6_2 H6A_2 109.5 . . ?
C5_2 C6_2 H6B_2 109.5 . . ?
H6A_2 C6_2 H6B_2 109.5 . . ?
C5_2 C6_2 H6C_2 109.5 . . ?
H6A_2 C6_2 H6C_2 109.5 . . ?
H6B_2 C6_2 H6C_2 109.5 . . ?
C4_2 C7_2 H7A_2 109.5 . . ?
C4_2 C7_2 H7B_2 109.5 . . ?
H7A_2 C7_2 H7B_2 109.5 . . ?
C4_2 C7_2 H7C_2 109.5 . . ?
H7A_2 C7_2 H7C_2 109.5 . . ?
H7B_2 C7_2 H7C_2 109.5 . . ?
C3_2 C8_2 H8A_2 109.5 . . ?
C3_2 C8_2 H8B_2 109.5 . . ?
H8A_2 C8_2 H8B_2 109.5 . . ?
C3_2 C8_2 H8C_2 109.5 . . ?
H8A_2 C8_2 H8C_2 109.5 . . ?
H8B_2 C8_2 H8C_2 109.5 . . ?
C2_2 C9_2 H9A_2 109.5 . . ?
C2_2 C9_2 H9B_2 109.5 . . ?
H9A_2 C9_2 H9B_2 109.5 . . ?
C2_2 C9_2 H9C_2 109.5 . . ?
H9A_2 C9_2 H9C_2 109.5 . . ?
H9B_2 C9_2 H9C_2 109.5 . . ?
C1_2 C10_2 H10A_2 109.5 . . ?
C1_2 C10_2 H10B_2 109.5 . . ?
H10A_2 C10_2 H10B_2 109.5 . . ?
C1_2 C10_2 H10C_2 109.5 . . ?
H10A_2 C10_2 H10C_2 109.5 . . ?
H10B_2 C10_2 H10C_2 109.5 . . ?
C5_1 C1_1 C2_1 107.6(4) . . ?
C5_1 C1_1 C10_1 124.6(4) . . ?
C2_1 C1_1 C10_1 127.7(4) . . ?
C5_1 C1_1 La1 76.7(2) . . ?
C2_1 C1_1 La1 74.8(2) . . ?
C10_1 C1_1 La1 118.1(3) . . ?
C3_1 C2_1 C1_1 107.8(4) . . ?
C3_1 C2_1 C9_1 125.5(5) . . ?
C1_1 C2_1 C9_1 125.6(5) . . ?
C3_1 C2_1 La1 75.8(2) . . ?
C1_1 C2_1 La1 76.1(2) . . ?
C9_1 C2_1 La1 123.6(3) . . ?
C2_1 C3_1 C4_1 108.4(3) . . ?
C2_1 C3_1 C8_1 124.3(5) . . ?
C4_1 C3_1 C8_1 127.0(5) . . ?
C2_1 C3_1 La1 75.3(2) . . ?
C4_1 C3_1 La1 77.0(2) . . ?
C8_1 C3_1 La1 118.0(3) . . ?
C5_1 C4_1 C3_1 107.7(3) . . ?
C5_1 C4_1 C7_1 125.0(5) . . ?
C3_1 C4_1 C7_1 127.1(5) . . ?
C5_1 C4_1 La1 75.9(2) . . ?
C3_1 C4_1 La1 74.3(2) . . ?
C7_1 C4_1 La1 120.2(3) . . ?
C4_1 C5_1 C1_1 108.4(4) . . ?
C4_1 C5_1 C6_1 124.6(4) . . ?
C1_1 C5_1 C6_1 126.4(4) . . ?
C4_1 C5_1 La1 75.6(2) . . ?
C1_1 C5_1 La1 74.6(2) . . ?
C6_1 C5_1 La1 123.1(3) . . ?
C5_1 C6_1 H6A_1 109.5 . . ?
C5_1 C6_1 H6B_1 109.5 . . ?
H6A_1 C6_1 H6B_1 109.5 . . ?
C5_1 C6_1 H6C_1 109.5 . . ?
H6A_1 C6_1 H6C_1 109.5 . . ?
H6B_1 C6_1 H6C_1 109.5 . . ?
C4_1 C7_1 H7A_1 109.5 . . ?
C4_1 C7_1 H7B_1 109.5 . . ?
H7A_1 C7_1 H7B_1 109.5 . . ?
C4_1 C7_1 H7C_1 109.5 . . ?
H7A_1 C7_1 H7C_1 109.5 . . ?
H7B_1 C7_1 H7C_1 109.5 . . ?
C3_1 C8_1 H8A_1 109.5 . . ?
C3_1 C8_1 H8B_1 109.5 . . ?
H8A_1 C8_1 H8B_1 109.5 . . ?
C3_1 C8_1 H8C_1 109.5 . . ?
H8A_1 C8_1 H8C_1 109.5 . . ?
H8B_1 C8_1 H8C_1 109.5 . . ?
C2_1 C9_1 H9A_1 109.5 . . ?
C2_1 C9_1 H9B_1 109.5 . . ?
H9A_1 C9_1 H9B_1 109.5 . . ?
C2_1 C9_1 H9C_1 109.5 . . ?
H9A_1 C9_1 H9C_1 109.5 . . ?
H9B_1 C9_1 H9C_1 109.5 . . ?
C1_1 C10_1 H10A_1 109.5 . . ?
C1_1 C10_1 H10B_1 109.5 . . ?
H10A_1 C10_1 H10B_1 109.5 . . ?
C1_1 C10_1 H10C_1 109.5 . . ?
H10A_1 C10_1 H10C_1 109.5 . . ?
H10B_1 C10_1 H10C_1 109.5 . . ?
C12 C11 O1 104.5(3) . . ?
C12 C11 H11A 114.9(19) . . ?
O1 C11 H11A 108(2) . . ?
C12 C11 H11B 105(3) . . ?
O1 C11 H11B 111(3) . . ?
H11A C11 H11B 113(3) . . ?
C11 C12 C13 104.6(3) . . ?
C11 C12 H12A 110.8 . . ?
C13 C12 H12A 110.8 . . ?
C11 C12 H12B 110.8 . . ?
C13 C12 H12B 110.8 . . ?
H12A C12 H12B 108.9 . . ?
C14 C13 C12 104.5(3) . . ?
C14 C13 H13A 110.9 . . ?
C12 C13 H13A 110.9 . . ?
C14 C13 H13B 110.9 . . ?
C12 C13 H13B 110.9 . . ?
H13A C13 H13B 108.9 . . ?
O1 C14 C13 103.9(3) . . ?
O1 C14 Al1 124.1(3) . . ?
C13 C14 Al1 110.7(3) . . ?
O1 C14 La1 49.65(15) . . ?
C13 C14 La1 148.8(2) . . ?
Al1 C14 La1 80.67(13) . . ?
O1 C14 H14 105.6 . . ?
C13 C14 H14 105.6 . . ?
Al1 C14 H14 105.6 . . ?
La1 C14 H14 98.6 . . ?
Al1 C15 H15A 109.5 . . ?
Al1 C15 H15B 109.5 . . ?
H15A C15 H15B 109.5 . . ?
Al1 C15 H15C 109.5 . . ?
H15A C15 H15C 109.5 . . ?
H15B C15 H15C 109.5 . . ?
Al1 C15A H15D 109.5 . . ?
Al1 C15A H15E 109.5 . . ?
H15D C15A H15E 109.5 . . ?
Al1 C15A H15F 109.5 . . ?
H15D C15A H15F 109.5 . . ?
H15E C15A H15F 109.5 . . ?
Al1 C16 La1 90.23(11) . . ?
Al1 C16 H16A 92(2) . . ?
La1 C16 H16A 178(2) . . ?
Al1 C16 H16C 118.0(15) . . ?
La1 C16 H16C 73.6(17) . . ?
H16A C16 H16C 105(2) . . ?
C14 O1 C14 35.8(3) 7_565 . ?
C14 O1 C11 111.4(3) 7_565 7_565 ?
C14 O1 C11 101.6(3) . 7_565 ?
C14 O1 C11 101.6(3) 7_565 . ?
C14 O1 C11 111.4(3) . . ?
C11 O1 C11 31.1(4) 7_565 . ?
C14 O1 La1 103.42(19) 7_565 . ?
C14 O1 La1 103.42(19) . . ?
C11 O1 La1 144.7(2) 7_565 . ?
C11 O1 La1 144.7(2) . . ?
C15 Al1 C15 126.0(5) 7_565 . ?
C15A Al1 C15A 95.0(6) 7_565 . ?
C15 Al1 C16 107.2(3) 7_565 . ?
C15 Al1 C16 107.2(3) . . ?
C15A Al1 C16 108.0(4) 7_565 . ?
C15A Al1 C16 108.0(4) . . ?
C15 Al1 C14 111.8(3) 7_565 . ?
C15 Al1 C14 89.6(3) . . ?
C15A Al1 C14 124.0(3) 7_565 . ?
C15A Al1 C14 104.2(3) . . ?
C16 Al1 C14 114.57(15) . . ?
C15 Al1 C14 89.6(3) 7_565 7_565 ?
C15 Al1 C14 111.8(3) . 7_565 ?
C15A Al1 C14 104.2(3) 7_565 7_565 ?
C15A Al1 C14 124.0(3) . 7_565 ?
C16 Al1 C14 114.57(15) . 7_565 ?
C14 Al1 C14 24.6(2) . 7_565 ?
C15 Al1 La1 116.9(2) 7_565 . ?
C15 Al1 La1 116.9(2) . . ?
C15A Al1 La1 131.8(3) 7_565 . ?
C15A Al1 La1 131.8(3) . . ?
C16 Al1 La1 53.21(9) . . ?
C14 Al1 La1 62.68(12) . . ?
C14 Al1 La1 62.68(12) 7_565 . ?
O1 La1 C16 98.14(8) . . ?
O1 La1 C2_2 78.86(10) . 7_565 ?
C16 La1 C2_2 112.69(14) . 7_565 ?
O1 La1 C2_2 78.86(10) . . ?
C16 La1 C2_2 112.69(14) . . ?
C2_2 La1 C2_2 131.5(3) 7_565 . ?
O1 La1 C3_2 98.39(13) . 7_565 ?
C16 La1 C3_2 130.97(10) . 7_565 ?
C2_2 La1 C3_2 29.35(14) 7_565 7_565 ?
C2_2 La1 C3_2 115.68(18) . 7_565 ?
O1 La1 C3_2 98.40(13) . . ?
C16 La1 C3_2 130.97(10) . . ?
C2_2 La1 C3_2 115.68(18) 7_565 . ?
C2_2 La1 C3_2 29.35(14) . . ?
C3_2 La1 C3_2 91.4(2) 7_565 . ?
O1 La1 C5_2 121.77(11) . . ?
C16 La1 C5_2 84.06(11) . . ?
C2_2 La1 C5_2 152.52(16) 7_565 . ?
C2_2 La1 C5_2 48.51(14) . . ?
C3_2 La1 C5_2 123.44(16) 7_565 . ?
C3_2 La1 C5_2 48.33(14) . . ?
O1 La1 C5_2 121.77(11) . 7_565 ?
C16 La1 C5_2 84.06(11) . 7_565 ?
C2_2 La1 C5_2 48.51(14) 7_565 7_565 ?
C2_2 La1 C5_2 152.52(16) . 7_565 ?
C3_2 La1 C5_2 48.33(14) 7_565 7_565 ?
C3_2 La1 C5_2 123.44(16) . 7_565 ?
C5_2 La1 C5_2 116.4(2) . 7_565 ?
O1 La1 C4_2 126.11(11) . 7_565 ?
C16 La1 C4_2 110.88(12) . 7_565 ?
C2_2 La1 C4_2 48.53(15) 7_565 7_565 ?
C2_2 La1 C4_2 124.63(16) . 7_565 ?
C3_2 La1 C4_2 29.26(13) 7_565 7_565 ?
C3_2 La1 C4_2 95.34(15) . 7_565 ?
C5_2 La1 C4_2 106.02(15) . 7_565 ?
C5_2 La1 C4_2 29.48(12) 7_565 7_565 ?
O1 La1 C4_2 126.11(11) . . ?
C16 La1 C4_2 110.88(12) . . ?
C2_2 La1 C4_2 124.63(16) 7_565 . ?
C2_2 La1 C4_2 48.53(15) . . ?
C3_2 La1 C4_2 95.35(15) 7_565 . ?
C3_2 La1 C4_2 29.26(13) . . ?
C5_2 La1 C4_2 29.48(12) . . ?
C5_2 La1 C4_2 106.02(15) 7_565 . ?
C4_2 La1 C4_2 84.9(2) 7_565 . ?
O1 La1 C1_2 92.41(12) . . ?
C16 La1 C1_2 85.29(11) . . ?
C2_2 La1 C1_2 160.8(2) 7_565 . ?
C2_2 La1 C1_2 29.25(14) . . ?
C3_2 La1 C1_2 139.39(15) 7_565 . ?
C3_2 La1 C1_2 48.21(14) . . ?
C5_2 La1 C1_2 29.44(13) . . ?
C5_2 La1 C1_2 145.28(18) 7_565 . ?
C4_2 La1 C1_2 132.96(14) 7_565 . ?
C4_2 La1 C1_2 48.49(14) . . ?
O1 La1 C1_2 92.41(12) . 7_565 ?
C16 La1 C1_2 85.29(11) . 7_565 ?
C2_2 La1 C1_2 29.26(14) 7_565 7_565 ?
C2_2 La1 C1_2 160.8(2) . 7_565 ?
C3_2 La1 C1_2 48.21(14) 7_565 7_565 ?
C3_2 La1 C1_2 139.39(15) . 7_565 ?
C5_2 La1 C1_2 145.28(18) . 7_565 ?
C5_2 La1 C1_2 29.44(13) 7_565 7_565 ?
C4_2 La1 C1_2 48.49(14) 7_565 7_565 ?
C4_2 La1 C1_2 132.96(14) . 7_565 ?
C1_2 La1 C1_2 169.9(2) . 7_565 ?
O1 La1 H16C 107.6(5) . . ?
C16 La1 H16C 20.7(6) . . ?
C2_2 La1 H16C 96.0(6) 7_565 . ?
C2_2 La1 H16C 131.8(6) . . ?
C3_2 La1 H16C 110.6(6) 7_565 . ?
C3_2 La1 H16C 142.4(6) . . ?
C5_2 La1 H16C 94.4(6) . . ?
C5_2 La1 H16C 63.4(6) 7_565 . ?
C4_2 La1 H16C 90.8(6) 7_565 . ?
C4_2 La1 H16C 115.5(6) . . ?
C1_2 La1 H16C 103.0(6) . . ?
C1_2 La1 H16C 67.1(6) 7_565 . ?

loop_
_geom_bond_atom_site_label_1
_geom_bond_atom_site_label_2
_geom_bond_distance
_geom_bond_site_symmetry_2
_geom_bond_publ_flag
C1_2 C2_2 1.401(7) . ?
C1_2 C5_2 1.413(6) . ?
C1_2 C10_2 1.502(7) . ?
C1_2 La1 2.781(5) . ?
C2_2 C3_2 1.404(7) . ?
C2_2 C9_2 1.507(7) . ?
C2_2 La1 2.768(4) . ?
C3_2 C4_2 1.402(6) . ?
C3_2 C8_2 1.521(6) . ?
C3_2 La1 2.773(4) . ?
C4_2 C5_2 1.413(6) . ?
C4_2 C7_2 1.506(7) . ?
C4_2 La1 2.778(5) . ?
C5_2 C6_2 1.511(6) . ?
C5_2 La1 2.777(5) . ?
C6_2 H6A_2 0.9800 . ?
C6_2 H6B_2 0.9800 . ?
C6_2 H6C_2 0.9800 . ?
C7_2 H7A_2 0.9800 . ?
C7_2 H7B_2 0.9800 . ?
C7_2 H7C_2 0.9800 . ?
C8_2 H8A_2 0.9800 . ?
C8_2 H8B_2 0.9800 . ?
C8_2 H8C_2 0.9800 . ?
C9_2 H9A_2 0.9800 . ?
C9_2 H9B_2 0.9800 . ?
C9_2 H9C_2 0.9800 . ?
C10_2 H10A_2 0.9800 . ?
C10_2 H10B_2 0.9800 . ?
C10_2 H10C_2 0.9800 . ?
C1_1 C5_1 1.412(5) . ?
C1_1 C2_1 1.422(6) . ?
C1_1 C10_1 1.510(5) . ?
C1_1 La1 2.836(4) . ?
C2_1 C3_1 1.408(6) . ?
C2_1 C9_1 1.499(5) . ?
C2_1 La1 2.819(4) . ?
C3_1 C4_1 1.412(5) . ?
C3_1 C8_1 1.496(5) . ?
C3_1 La1 2.825(4) . ?
C4_1 C5_1 1.409(6) . ?
C4_1 C7_1 1.504(5) . ?
C4_1 La1 2.860(4) . ?
C5_1 C6_1 1.518(5) . ?
C5_1 La1 2.863(4) . ?
C6_1 H6A_1 0.9800 . ?
C6_1 H6B_1 0.9800 . ?
C6_1 H6C_1 0.9800 . ?
C7_1 H7A_1 0.9800 . ?
C7_1 H7B_1 0.9800 . ?
C7_1 H7C_1 0.9800 . ?
C8_1 H8A_1 0.9800 . ?
C8_1 H8B_1 0.9800 . ?
C8_1 H8C_1 0.9800 . ?
C9_1 H9A_1 0.9800 . ?
C9_1 H9B_1 0.9800 . ?
C9_1 H9C_1 0.9800 . ?
C10_1 H10A_1 0.9800 . ?
C10_1 H10B_1 0.9800 . ?
C10_1 H10C_1 0.9800 . ?
C11 C12 1.479(6) . ?
C11 O1 1.489(5) . ?
C11 H11A 0.88(3) . ?
C11 H11B 1.02(5) . ?
C12 C13 1.518(5) . ?
C12 H12A 0.9900 . ?
C12 H12B 0.9900 . ?
C13 C14 1.512(5) . ?
C13 H13A 0.9900 . ?
C13 H13B 0.9900 . ?
C14 O1 1.441(4) . ?
C14 Al1 2.080(4) . ?
C14 La1 3.095(4) . ?
C14 H14 1.0000 . ?
C15 Al1 1.969(10) . ?
C15 H15A 0.9800 . ?
C15 H15B 0.9800 . ?
C15 H15C 0.9800 . ?
C15A Al1 1.973(10) . ?
C15A H15D 0.9800 . ?
C15A H15E 0.9800 . ?
C15A H15F 0.9800 . ?
C16 Al1 2.048(3) . ?
C16 La1 2.753(3) . ?
C16 H16A 0.98(4) . ?
C16 H16C 0.98(3) . ?
O1 C14 1.441(4) 7_565 ?
O1 C11 1.489(5) 7_565 ?
O1 La1 2.425(2) . ?
Al1 C15 1.969(10) 7_565 ?
Al1 C15A 1.973(10) 7_565 ?
Al1 C14 2.080(4) 7_565 ?
Al1 La1 3.4380(9) . ?
La1 C2_2 2.768(4) 7_565 ?
La1 C3_2 2.773(4) 7_565 ?
La1 C5_2 2.777(5) 7_565 ?
La1 C4_2 2.778(5) 7_565 ?
La1 C1_2 2.781(5) 7_565 ?
La1 H16C 2.65(3) . ?
